data_2242429
loop_
_publ_author_name
'Ou\'edraogo, Mohammad'
'Abou, Akoun'
'Djand\'e, Abdoulaye'
'Ouari, Olivier'
'Zoueu, T. J\'er\'emie'

_publ_section_title
;
 2-Oxo-2<i>H</i>-chromen-7-yl 4-<i>tert</i>-butylbenzoate
;
_journal_coeditor_code SJ5549
_journal_issue 4
_journal_name_full 'Acta Crystallographica Section E'
_journal_page_first 530
_journal_page_last 534
_journal_paper_doi 10.1107/S2056989018004188
_journal_volume 74
_journal_year 2018
_chemical_formula_iupac 'C20 H18 O4'
_chemical_formula_moiety 'C20 H18 O4'
_chemical_formula_sum 'C20 H18 O4'
_chemical_formula_weight 322.34
_chemical_melting_point_gt 406
_chemical_melting_point_lt 408
_chemical_name_common 'Coumarin ester'
_chemical_name_systematic
;
2-Oxo-2<i>H</i>-chromen-7-yl 4-<i>tert</i>-butylbenzoate
;
_space_group_crystal_system monoclinic
_space_group_IT_number 14
_space_group_name_Hall '-P 2ybc'
_space_group_name_H-M_alt 'P 1 21/c 1'
_symmetry_space_group_name_Hall '-P 2ybc'
_symmetry_space_group_name_H-M 'P 1 21/c 1'
_atom_sites_solution_hydrogens geom
_atom_sites_solution_primary direct
_atom_sites_solution_secondary difmap
_audit_creation_method SHELXL-2014/7
_cell_angle_alpha 90
_cell_angle_beta 93.627(11)
_cell_angle_gamma 90
_cell_formula_units_Z 4
_cell_length_a 18.684(2)
_cell_length_b 6.5431(5)
_cell_length_c 13.6688(14)
_cell_measurement_reflns_used 1499
_cell_measurement_temperature 298(2)
_cell_measurement_theta_max 63.4210
_cell_measurement_theta_min 4.7300
_cell_volume 1667.7(3)
_computing_cell_refinement
;
CrysAlis PRO (Rigaku OD, 2015)
;
_computing_data_collection
;
CrysAlis PRO (Rigaku OD, 2015)
;
_computing_data_reduction
;
CrysAlis PRO (Rigaku OD, 2015)
;
_computing_molecular_graphics
;
PLATON (Spek,2009) and Mercury (Macrae <i>et al.</i>, 2008)
;
_computing_publication_material
;
SHELXL2014 (Sheldrick, 2015), publCIF (Westrip, 2010) and WinGX
(Farrugia,
2012)
;
_computing_structure_refinement
;
SHELXL2014 (Sheldrick, 2015)
;
_computing_structure_solution
;
SIR2014 (Burla <i>et al.</i>, 2015)
;
_diffrn_ambient_temperature 298(2)
_diffrn_detector_area_resol_mean 5.3048
_diffrn_measured_fraction_theta_full 0.992
_diffrn_measured_fraction_theta_max 0.992
_diffrn_measurement_device_type 'Rigaku Oxford Diffraction SuperNova, Dual, Cu at zero, Atlas S2'
_diffrn_measurement_method '\w scans'
_diffrn_radiation_monochromator mirror
_diffrn_radiation_type CuK\a
_diffrn_radiation_wavelength 1.54184
_diffrn_reflns_av_R_equivalents 0.0350
_diffrn_reflns_limit_h_max 19
_diffrn_reflns_limit_h_min -22
_diffrn_reflns_limit_k_max 7
_diffrn_reflns_limit_k_min -7
_diffrn_reflns_limit_l_max 16
_diffrn_reflns_limit_l_min -15
_diffrn_reflns_number 9647
_diffrn_reflns_theta_full 67.684
_diffrn_reflns_theta_max 67.722
_diffrn_reflns_theta_min 4.743
_exptl_absorpt_coefficient_mu 0.726
_exptl_absorpt_correction_T_max 1.0000
_exptl_absorpt_correction_T_min 0.71393
_exptl_absorpt_correction_type multi-scan
_exptl_absorpt_process_details
;
(CrysAlis PRO; Rigaku OD, 2015)
;
_exptl_crystal_colour colorless
_exptl_crystal_density_diffrn 1.284
_exptl_crystal_description prism
_exptl_crystal_F_000 680
_exptl_crystal_size_max .40
_exptl_crystal_size_mid .12
_exptl_crystal_size_min .04
_refine_diff_density_max 0.144
_refine_diff_density_min -0.130
_refine_ls_extinction_method none
_refine_ls_goodness_of_fit_ref 1.009
_refine_ls_hydrogen_treatment constr
_refine_ls_matrix_type full
_refine_ls_number_constraints 72
_refine_ls_number_parameters 217
_refine_ls_number_reflns 3005
_refine_ls_number_restraints 0
_refine_ls_restrained_S_all 1.009
_refine_ls_R_factor_all 0.0942
_refine_ls_R_factor_gt 0.0569
_refine_ls_shift/su_max 0.000
_refine_ls_shift/su_mean 0.000
_refine_ls_structure_factor_coef Fsqd
_refine_ls_weighting_details 'w=1/[\s^2^(Fo^2^)+(0.0981P)^2^] where P=(Fo^2^+2Fc^2^)/3'
_refine_ls_weighting_scheme calc
_refine_ls_wR_factor_gt 0.1610
_refine_ls_wR_factor_ref 0.2015
_reflns_number_gt 1710
_reflns_number_total 3005
_reflns_threshold_expression 'I > 2\s(I)'
_cod_data_source_file sj5549sup1.cif
_cod_data_source_block I
_cod_database_code 2242429
_shelx_space_group_comment
;
The symmetry employed for this shelxl refinement is uniquely defined
by the following loop, which should always be used as a source of
symmetry information in preference to the above space-group names.
They are only intended as comments.
;

loop_
_space_group_symop_operation_xyz
'x, y, z'
'-x, y+1/2, -z+1/2'
'-x, -y, -z'
'x, -y-1/2, z-1/2'

loop_
_atom_site_type_symbol
_atom_site_label
_atom_site_fract_x
_atom_site_fract_y
_atom_site_fract_z
_atom_site_U_iso_or_equiv
_atom_site_adp_type
_atom_site_calc_flag
_atom_site_occupancy
O O3 0.05338(12) 0.1955(3) 0.65709(16) 0.0967(6) Uani d 1
O O1 -0.19810(13) 0.3433(3) 0.65369(16) 0.1016(7) Uani d 1
O O4 0.04152(14) 0.5177(3) 0.6031(2) 0.1233(9) Uani d 1
C C7 -0.01924(18) 0.1455(4) 0.64140(19) 0.0869(8) Uani d 1
C C4 -0.15790(19) 0.0068(4) 0.61057(19) 0.0905(8) Uani d 1
C C6 -0.07476(18) 0.2783(4) 0.6568(2) 0.0904(8) Uani d 1
H H6 -0.0662 0.4119 0.6776 0.108 Uiso calc 1
C C11 0.15865(18) 0.3838(4) 0.63538(19) 0.0860(8) Uani d 1
C C5 -0.14356(18) 0.2044(4) 0.63979(19) 0.0869(8) Uani d 1
C C9 -0.1001(2) -0.1235(4) 0.5982(2) 0.0974(9) Uani d 1
H H9 -0.1086 -0.2586 0.5797 0.117 Uiso calc 1
C C10 0.0789(2) 0.3799(4) 0.6300(2) 0.0907(8) Uani d 1
C C12 0.1920(2) 0.5629(4) 0.6107(2) 0.0974(9) Uani d 1
H H12 0.1645 0.6774 0.5935 0.117 Uiso calc 1
C C14 0.3083(2) 0.4064(5) 0.6350(2) 0.0971(9) Uani d 1
C C8 -0.0311(2) -0.0549(4) 0.6129(2) 0.0933(8) Uani d 1
H H8 0.0073 -0.1419 0.6038 0.112 Uiso calc 1
C C3 -0.2317(2) -0.0532(5) 0.5957(2) 0.1066(10) Uani d 1
H H3 -0.2432 -0.1866 0.5774 0.128 Uiso calc 1
O O2 -0.31255(16) 0.4209(5) 0.6509(2) 0.1421(11) Uani d 1
C C13 0.2657(2) 0.5738(5) 0.6111(2) 0.1024(10) Uani d 1
H H13 0.2872 0.6965 0.5950 0.123 Uiso calc 1
C C16 0.20033(19) 0.2163(4) 0.6614(2) 0.0957(9) Uani d 1
H H16 0.1788 0.0951 0.6794 0.115 Uiso calc 1
C C15 0.2743(2) 0.2284(5) 0.6607(2) 0.1034(10) Uani d 1
H H15 0.3018 0.1140 0.6781 0.124 Uiso calc 1
C C1 -0.2694(2) 0.2881(6) 0.6378(3) 0.1124(10) Uani d 1
C C2 -0.2839(2) 0.0826(6) 0.6080(3) 0.1137(11) Uani d 1
H H2 -0.3314 0.0415 0.5968 0.136 Uiso calc 1
C C17 0.3902(2) 0.4102(6) 0.6331(3) 0.1112(10) Uani d 1
C C18 0.4185(3) 0.6214(7) 0.6053(4) 0.1529(18) Uani d 1
H H18A 0.3973 0.6606 0.5423 0.229 Uiso calc 1
H H18B 0.4062 0.7200 0.6535 0.229 Uiso calc 1
H H18C 0.4697 0.6157 0.6028 0.229 Uiso calc 1
C C19 0.4251(3) 0.3551(9) 0.7329(4) 0.170(2) Uani d 1
H H19A 0.4763 0.3583 0.7302 0.256 Uiso calc 1
H H19B 0.4107 0.4518 0.7807 0.256 Uiso calc 1
H H19C 0.4103 0.2205 0.7508 0.256 Uiso calc 1
C C20 0.4126(3) 0.2572(8) 0.5546(4) 0.166(2) Uani d 1
H H20A 0.3901 0.2942 0.4920 0.249 Uiso calc 1
H H20B 0.4638 0.2604 0.5512 0.249 Uiso calc 1
H H20C 0.3979 0.1219 0.5717 0.249 Uiso calc 1

loop_
_atom_site_aniso_label
_atom_site_aniso_U_11
_atom_site_aniso_U_22
_atom_site_aniso_U_33
_atom_site_aniso_U_12
_atom_site_aniso_U_13
_atom_site_aniso_U_23
O3 0.1181(17) 0.0720(10) 0.0991(14) 0.0106(10) -0.0014(11) 0.0063(9)
O1 0.1168(17) 0.0875(13) 0.0988(14) 0.0074(11) -0.0057(12) -0.0189(10)
O4 0.129(2) 0.0812(13) 0.160(2) 0.0214(13) 0.0119(16) 0.0276(13)
C7 0.119(2) 0.0684(13) 0.0726(15) 0.0089(14) -0.0013(14) 0.0037(10)
C4 0.132(2) 0.0739(14) 0.0647(14) -0.0064(15) 0.0000(14) 0.0019(10)
C6 0.128(2) 0.0655(13) 0.0764(15) 0.0065(14) -0.0047(14) -0.0088(11)
C11 0.120(2) 0.0690(13) 0.0681(14) 0.0067(13) -0.0017(14) -0.0029(10)
C5 0.121(2) 0.0732(13) 0.0660(14) 0.0058(15) -0.0021(13) -0.0042(11)
C9 0.150(3) 0.0642(13) 0.0779(16) 0.0016(16) 0.0037(17) 0.0010(11)
C10 0.133(3) 0.0646(13) 0.0730(15) 0.0115(14) -0.0011(15) -0.0031(11)
C12 0.133(3) 0.0688(14) 0.0890(18) 0.0092(15) -0.0019(17) 0.0035(12)
C14 0.124(3) 0.0839(17) 0.0813(17) -0.0018(16) -0.0056(16) -0.0001(13)
C8 0.130(3) 0.0681(14) 0.0815(16) 0.0106(15) 0.0045(16) 0.0028(12)
C3 0.143(3) 0.0864(18) 0.0893(19) -0.0144(19) 0.0001(19) -0.0027(14)
O2 0.126(2) 0.149(2) 0.149(2) 0.0183(18) -0.0063(17) -0.0434(19)
C13 0.132(3) 0.0772(16) 0.097(2) -0.0074(16) 0.0000(18) 0.0070(14)
C16 0.121(3) 0.0740(15) 0.0915(19) 0.0033(15) 0.0038(16) 0.0098(13)
C15 0.123(3) 0.0817(17) 0.104(2) 0.0078(16) -0.0040(18) 0.0128(15)
C1 0.127(3) 0.114(2) 0.095(2) 0.003(2) -0.0028(19) -0.0183(18)
C2 0.123(3) 0.115(3) 0.102(2) -0.016(2) 0.002(2) -0.0086(19)
C17 0.115(3) 0.109(2) 0.108(2) -0.0068(19) -0.0027(19) -0.0005(18)
C18 0.137(4) 0.133(3) 0.185(5) -0.031(3) -0.019(3) 0.017(3)
C19 0.119(3) 0.246(6) 0.143(4) 0.016(3) -0.012(3) 0.050(4)
C20 0.140(4) 0.166(4) 0.198(5) -0.026(3) 0.052(4) -0.048(4)

loop_
_atom_type_symbol
_atom_type_description
_atom_type_scat_dispersion_real
_atom_type_scat_dispersion_imag
_atom_type_scat_source
C C 0.0181 0.0091 'International Tables Vol C Tables 4.2.6.8 and 6.1.1.4'
H H 0.0000 0.0000 'International Tables Vol C Tables 4.2.6.8 and 6.1.1.4'
O O 0.0492 0.0322 'International Tables Vol C Tables 4.2.6.8 and 6.1.1.4'

loop_
_geom_angle_atom_site_label_1
_geom_angle_atom_site_label_2
_geom_angle_atom_site_label_3
_geom_angle
C10 O3 C7 121.3(2)
C1 O1 C5 121.1(3)
C6 C7 C8 122.2(3)
C6 C7 O3 124.1(3)
C8 C7 O3 113.7(3)
C5 C4 C9 118.2(3)
C5 C4 C3 117.8(3)
C9 C4 C3 124.0(3)
C5 C6 C7 117.1(3)
C5 C6 H6 121.5
C7 C6 H6 121.5
C16 C11 C12 118.8(3)
C16 C11 C10 123.2(3)
C12 C11 C10 118.0(3)
C4 C5 C6 122.8(3)
C4 C5 O1 121.6(3)
C6 C5 O1 115.6(2)
C8 C9 C4 120.8(3)
C8 C9 H9 119.6
C4 C9 H9 119.6
O4 C10 O3 123.5(3)
O4 C10 C11 124.8(3)
O3 C10 C11 111.7(2)
C11 C12 C13 120.6(3)
C11 C12 H12 119.7
C13 C12 H12 119.7
C13 C14 C15 117.4(4)
C13 C14 C17 123.0(3)
C15 C14 C17 119.6(3)
C9 C8 C7 119.0(3)
C9 C8 H8 120.5
C7 C8 H8 120.5
C2 C3 C4 120.1(3)
C2 C3 H3 119.9
C4 C3 H3 119.9
C12 C13 C14 121.4(3)
C12 C13 H13 119.3
C14 C13 H13 119.3
C11 C16 C15 120.1(3)
C11 C16 H16 120.0
C15 C16 H16 120.0
C14 C15 C16 121.7(3)
C14 C15 H15 119.2
C16 C15 H15 119.2
O2 C1 O1 115.8(3)
O2 C1 C2 127.2(4)
O1 C1 C2 117.0(4)
C3 C2 C1 122.3(4)
C3 C2 H2 118.8
C1 C2 H2 118.8
C19 C17 C14 110.7(3)
C19 C17 C18 107.5(4)
C14 C17 C18 112.2(3)
C19 C17 C20 110.6(4)
C14 C17 C20 108.4(3)
C18 C17 C20 107.3(4)
C17 C18 H18A 109.5
C17 C18 H18B 109.5
H18A C18 H18B 109.5
C17 C18 H18C 109.5
H18A C18 H18C 109.5
H18B C18 H18C 109.5
C17 C19 H19A 109.5
C17 C19 H19B 109.5
H19A C19 H19B 109.5
C17 C19 H19C 109.5
H19A C19 H19C 109.5
H19B C19 H19C 109.5
C17 C20 H20A 109.5
C17 C20 H20B 109.5
H20A C20 H20B 109.5
C17 C20 H20C 109.5
H20A C20 H20C 109.5
H20B C20 H20C 109.5

loop_
_geom_bond_atom_site_label_1
_geom_bond_atom_site_label_2
_geom_bond_distance
O3 C10 1.357(3)
O3 C7 1.399(4)
O1 C1 1.383(4)
O1 C5 1.387(3)
O4 C10 1.184(3)
C7 C6 1.379(4)
C7 C8 1.382(4)
C4 C5 1.375(4)
C4 C9 1.395(5)
C4 C3 1.436(5)
C6 C5 1.379(4)
C6 H6 0.9300
C11 C16 1.378(4)
C11 C12 1.379(4)
C11 C10 1.488(5)
C9 C8 1.369(5)
C9 H9 0.9300
C12 C13 1.380(5)
C12 H12 0.9300
C14 C13 1.381(4)
C14 C15 1.383(4)
C14 C17 1.531(5)
C8 H8 0.9300
C3 C2 1.338(5)
C3 H3 0.9300
O2 C1 1.206(4)
C13 H13 0.9300
C16 C15 1.385(5)
C16 H16 0.9300
C15 H15 0.9300
C1 C2 1.426(5)
C2 H2 0.9300
C17 C19 1.517(5)
C17 C18 1.536(5)
C17 C20 1.545(5)
C18 H18A 0.9600
C18 H18B 0.9600
C18 H18C 0.9600
C19 H19A 0.9600
C19 H19B 0.9600
C19 H19C 0.9600
C20 H20A 0.9600
C20 H20B 0.9600
C20 H20C 0.9600

loop_
_geom_hbond_atom_site_label_D
_geom_hbond_atom_site_label_H
_geom_hbond_atom_site_label_A
_geom_hbond_site_symmetry_A
_geom_hbond_distance_DH
_geom_hbond_distance_HA
_geom_hbond_distance_DA
_geom_hbond_angle_DHA
C8 H8 O4 1_545 0.93 2.32 3.114(4) 143.5
C15 H15 O2 2_546 0.93 2.65 3.310(4) 128.1
C6 H6 O4 . 0.93 2.41 2.813(4) 105.8
C10 O4 Cg2 2_556 1.184(3) 3.760(3) 3.560(3) 71.23(18)

loop_
_geom_torsion_atom_site_label_1
_geom_torsion_atom_site_label_2
_geom_torsion_atom_site_label_3
_geom_torsion_atom_site_label_4
_geom_torsion
C10 O3 C7 C6 -41.5(4)
C10 O3 C7 C8 141.3(3)
C8 C7 C6 C5 -1.7(4)
O3 C7 C6 C5 -178.7(2)
C9 C4 C5 C6 0.3(4)
C3 C4 C5 C6 179.7(3)
C9 C4 C5 O1 180.0(2)
C3 C4 C5 O1 -0.6(4)
C7 C6 C5 C4 1.2(4)
C7 C6 C5 O1 -178.5(2)
C1 O1 C5 C4 -0.5(4)
C1 O1 C5 C6 179.2(3)
C5 C4 C9 C8 -1.3(4)
C3 C4 C9 C8 179.4(3)
C7 O3 C10 O4 9.6(4)
C7 O3 C10 C11 -168.7(2)
C16 C11 C10 O4 -175.9(3)
C12 C11 C10 O4 2.4(5)
C16 C11 C10 O3 2.3(4)
C12 C11 C10 O3 -179.4(2)
C16 C11 C12 C13 0.6(4)
C10 C11 C12 C13 -177.8(3)
C4 C9 C8 C7 0.7(4)
C6 C7 C8 C9 0.8(4)
O3 C7 C8 C9 178.1(3)
C5 C4 C3 C2 1.5(5)
C9 C4 C3 C2 -179.2(3)
C11 C12 C13 C14 0.8(5)
C15 C14 C13 C12 -1.5(5)
C17 C14 C13 C12 177.9(3)
C12 C11 C16 C15 -1.1(5)
C10 C11 C16 C15 177.2(3)
C13 C14 C15 C16 0.9(5)
C17 C14 C15 C16 -178.5(3)
C11 C16 C15 C14 0.4(5)
C5 O1 C1 O2 -179.1(3)
C5 O1 C1 C2 0.8(5)
C4 C3 C2 C1 -1.2(5)
O2 C1 C2 C3 180.0(4)
O1 C1 C2 C3 0.1(6)
C13 C14 C17 C19 122.1(4)
C15 C14 C17 C19 -58.5(5)
C13 C14 C17 C18 1.9(5)
C15 C14 C17 C18 -178.7(4)
C13 C14 C17 C20 -116.5(4)
C15 C14 C17 C20 62.9(4)

_cod_database_fobs_code 2242429
